data_2204870
loop_
_publ_author_name
'von Meltzer, Martin'
'Marsch, Michael'
'Carell, Thomas'
'Harms, Klaus'

_publ_section_title
;
 (1<i>S</i>,2<i>R</i>,4<i>R</i>,5<i>R</i>)-<i>tert</i>-Butyl
 <i>N</i>-(4-hydroxymethyl-6-oxabicyclo[3.1.0]hex-2-yl)carbamate
;
_journal_issue 1
_journal_name_full 'Acta Crystallographica Section E'
_journal_page_first o23
_journal_page_last o24
_journal_paper_doi 10.1107/S1600536804031563
_journal_volume 61
_journal_year 2005
_chemical_formula_iupac 'C11 H19 N1 O4'
_chemical_formula_moiety 'C11 H19 N1 O4'
_chemical_formula_sum 'C11 H19 N O4'
_chemical_formula_weight 229.27
_chemical_name_systematic
;
(1S,2R,4R,5R)-tert-Butyl
N-(4-hydroxymethyl-6-oxabicyclo[3.1.0]hex-2-yl)carbamate
;
_space_group_IT_number 19
_symmetry_cell_setting orthorhombic
_symmetry_space_group_name_Hall 'P 2ac 2ab'
_symmetry_space_group_name_H-M 'P 21 21 21'
_audit_creation_method 'WinGX routine CIF_UPDATE'
_cell_angle_alpha 90
_cell_angle_beta 90
_cell_angle_gamma 90
_cell_formula_units_Z 4
_cell_length_a 9.4088(6)
_cell_length_b 10.2617(8)
_cell_length_c 12.6689(8)
_cell_measurement_reflns_used 15158
_cell_measurement_temperature 193(2)
_cell_measurement_theta_max 26
_cell_measurement_theta_min 2
_cell_volume 1223.19(15)
_computing_cell_refinement X-AREA
_computing_data_collection 'X-AREA (Stoe & Cie, 2003)'
_computing_data_reduction X-AREA
_computing_molecular_graphics 'Diamond (Brandenburg, 2001)'
_computing_publication_material 'WinGX (Farrugia, 1999)'
_computing_structure_refinement 'SHELXL97 (Sheldrick, 1997)'
_computing_structure_solution 'SHELXS97 (Sheldrick, 1997)'
_diffrn_measured_fraction_theta_full 0.998
_diffrn_measured_fraction_theta_max 0.994
_diffrn_measurement_device_type 'Stoe IPDS-II'
_diffrn_measurement_method 'area detector, \w'
_diffrn_radiation_monochromator graphite
_diffrn_radiation_source 'fine-focus sealed tube'
_diffrn_radiation_type MoK\a
_diffrn_radiation_wavelength 0.71073
_diffrn_reflns_av_R_equivalents 0.0556
_diffrn_reflns_limit_h_max 11
_diffrn_reflns_limit_h_min -11
_diffrn_reflns_limit_k_max 12
_diffrn_reflns_limit_k_min -12
_diffrn_reflns_limit_l_max 15
_diffrn_reflns_limit_l_min -15
_diffrn_reflns_number 17917
_diffrn_reflns_theta_full 25
_diffrn_reflns_theta_max 26.24
_diffrn_reflns_theta_min 2.55
_diffrn_standards_decay_% 0
_diffrn_standards_interval_count 0
_diffrn_standards_interval_time 0
_diffrn_standards_number 0
_exptl_absorpt_coefficient_mu 0.094
_exptl_absorpt_correction_type none
_exptl_crystal_colour colourless
_exptl_crystal_density_diffrn 1.245
_exptl_crystal_density_method 'not measured'
_exptl_crystal_description prism
_exptl_crystal_F_000 496
_exptl_crystal_size_max 0.35
_exptl_crystal_size_mid 0.3
_exptl_crystal_size_min 0.28
_refine_diff_density_max 0.169
_refine_diff_density_min -0.144
_refine_ls_extinction_coef 0.051(8)
_refine_ls_extinction_expression Fc^*^=kFc[1+0.001xFc^2^\l^3^/sin(2\q)]^-1/4^
_refine_ls_extinction_method SHELXL97
_refine_ls_goodness_of_fit_ref 1.061
_refine_ls_hydrogen_treatment mixed
_refine_ls_matrix_type full
_refine_ls_number_parameters 157
_refine_ls_number_reflns 1428
_refine_ls_number_restraints 0
_refine_ls_restrained_S_all 1.061
_refine_ls_R_factor_gt 0.0319
_refine_ls_shift/su_max 0
_refine_ls_structure_factor_coef Fsqd
_refine_ls_weighting_details 'calc w=1/[\s^2^(Fo^2^)+(0.0613P)^2^+0.0043P] where P=(Fo^2^+2Fc^2^)/3'
_refine_ls_weighting_scheme calc
_refine_ls_wR_factor_ref 0.0867
_reflns_number_gt 1256
_reflns_number_total 1428
_reflns_threshold_expression I>2\s(I)
_cod_data_source_file cv6423.cif
_cod_data_source_block I
_cod_original_formula_sum 'C11 H19 N1 O4'
_cod_database_code 2204870
_cod_database_fobs_code 2204870

loop_
_symmetry_equiv_pos_as_xyz
'x, y, z'
'-x+1/2, -y, z+1/2'
'-x, y+1/2, -z+1/2'
'x+1/2, -y+1/2, -z'

loop_
_atom_site_label
_atom_site_fract_x
_atom_site_fract_y
_atom_site_fract_z
_atom_site_U_iso_or_equiv
_atom_site_adp_type
_atom_site_calc_flag
_atom_site_refinement_flags
_atom_site_occupancy
_atom_site_type_symbol
N1 0.70776(17) 1.02960(17) 0.37727(12) 0.0445(4) Uani d . 1 N
O1 0.50575(18) 1.30213(14) 0.49559(11) 0.0606(4) Uani d . 1 O
C1 0.6226(2) 1.2350(2) 0.44583(15) 0.0482(5) Uani d . 1 C
H1 0.7149 1.2695 0.4564 0.058 Uiso d R 1 H
O2 0.58230(16) 1.14434(16) 0.19918(11) 0.0539(4) Uani d . 1 O
C2 0.60267(18) 1.09014(19) 0.44512(13) 0.0400(4) Uani d . 1 C
H2 0.6158 1.0489 0.5173 0.048 Uiso d R 1 H
O3 0.82637(15) 0.91699(16) 0.50292(10) 0.0525(4) Uani d . 1 O
C3 0.45105(19) 1.07299(19) 0.40280(15) 0.0435(4) Uani d . 1 C
H32 0.3821 1.0698 0.4615 0.052 Uiso d R 1 H
H31 0.4461 0.9891 0.3605 0.052 Uiso d R 1 H
O4 0.89085(14) 0.91190(15) 0.32971(10) 0.0497(4) Uani d . 1 O
C4 0.4165(2) 1.1949(2) 0.33648(15) 0.0473(5) Uani d . 1 C
H4 0.3134 1.2196 0.3453 0.057 Uiso d R 1 H
C5 0.5128(3) 1.2961(2) 0.38177(15) 0.0540(5) Uani d . 1 C
H5 0.531 1.378 0.3455 0.065 Uiso d R 1 H
C6 0.4390(2) 1.1787(2) 0.21842(15) 0.0512(5) Uani d . 1 C
H62 0.3725 1.1005 0.1886 0.061 Uiso d R 1 H
H61 0.4144 1.262 0.1797 0.061 Uiso d R 1 H
C7 0.81084(18) 0.95041(17) 0.41163(13) 0.0378(4) Uani d . 1 C
C8 1.0166(2) 0.82927(19) 0.34463(15) 0.0442(4) Uani d . 1 C
C9 1.1217(2) 0.8950(3) 0.4152(2) 0.0681(7) Uani d . 1 C
H93 1.0805 0.9055 0.4857 0.102 Uiso calc R 1 H
H92 1.1457 0.9807 0.3862 0.102 Uiso calc R 1 H
H91 1.2079 0.8417 0.4199 0.102 Uiso calc R 1 H
C10 0.9740(3) 0.6976(2) 0.3869(3) 0.0817(9) Uani d . 1 C
H103 0.9343 0.7076 0.4579 0.123 Uiso calc R 1 H
H102 1.0577 0.6408 0.3898 0.123 Uiso calc R 1 H
H101 0.9024 0.6588 0.3403 0.123 Uiso calc R 1 H
C11 1.0738(3) 0.8180(4) 0.2343(2) 0.0912(11) Uani d . 1 C
H113 1.16 0.7644 0.2349 0.137 Uiso calc R 1 H
H112 1.0965 0.905 0.2073 0.137 Uiso calc R 1 H
H111 1.0022 0.7772 0.1889 0.137 Uiso calc R 1 H
H10 0.703(3) 1.043(2) 0.311(2) 0.058(7) Uiso d . 1 H
H20 0.598(3) 1.133(3) 0.136(2) 0.072(8) Uiso d . 1 H

loop_
_atom_site_aniso_label
_atom_site_aniso_U_11
_atom_site_aniso_U_22
_atom_site_aniso_U_33
_atom_site_aniso_U_12
_atom_site_aniso_U_13
_atom_site_aniso_U_23
N1 0.0427(8) 0.0580(9) 0.0326(7) 0.0137(7) 0.0028(6) 0.0049(7)
O1 0.0857(11) 0.0529(8) 0.0431(7) 0.0100(8) 0.0097(7) -0.0121(7)
C1 0.0530(11) 0.0510(11) 0.0407(9) -0.0088(9) 0.0041(8) -0.0090(8)
O2 0.0478(8) 0.0800(10) 0.0340(7) 0.0136(7) -0.0007(6) -0.0009(7)
C2 0.0396(9) 0.0456(9) 0.0348(8) 0.0038(8) 0.0053(7) 0.0015(7)
O3 0.0483(8) 0.0711(9) 0.0380(6) 0.0099(7) 0.0021(6) 0.0137(7)
C3 0.0377(9) 0.0452(10) 0.0478(10) -0.0025(8) 0.0076(7) -0.0004(8)
O4 0.0503(8) 0.0609(8) 0.0381(6) 0.0229(7) 0.0009(6) 0.0021(6)
C4 0.0431(10) 0.0544(11) 0.0445(10) 0.0130(9) 0.0033(8) -0.0014(8)
C5 0.0818(15) 0.0393(9) 0.0410(10) 0.0057(10) 0.0086(10) -0.0016(7)
C6 0.0487(11) 0.0622(12) 0.0427(10) 0.0140(9) -0.0031(8) -0.0008(9)
C7 0.0361(9) 0.0413(9) 0.0362(8) 0.0006(7) 0.0011(7) 0.0039(7)
C8 0.0404(10) 0.0449(10) 0.0474(10) 0.0104(8) -0.0017(8) 0.0016(8)
C9 0.0381(10) 0.0783(16) 0.0879(17) 0.0037(11) -0.0014(11) -0.0193(14)
C10 0.0599(14) 0.0440(12) 0.141(3) 0.0050(11) -0.0007(15) 0.0090(15)
C11 0.098(2) 0.121(2) 0.0542(13) 0.067(2) 0.0142(13) 0.0002(15)

loop_
_atom_type_symbol
_atom_type_description
_atom_type_scat_dispersion_real
_atom_type_scat_dispersion_imag
_atom_type_scat_source
C C 0.0033 0.0016 'International Tables Vol C Tables 4.2.6.8 and 6.1.1.4'
H H 0 0 'International Tables Vol C Tables 4.2.6.8 and 6.1.1.4'
O O 0.0106 0.006 'International Tables Vol C Tables 4.2.6.8 and 6.1.1.4'
N N 0.0061 0.0033 'International Tables Vol C Tables 4.2.6.8 and 6.1.1.4'

loop_
_geom_angle_atom_site_label_1
_geom_angle_atom_site_label_2
_geom_angle_atom_site_label_3
_geom_angle
_geom_angle_publ_flag
C7 N1 C2 124.17(15) y
C7 N1 H10 117.1(17) ?
C2 N1 H10 118.7(17) ?
C1 O1 C5 60.57(14) y
O1 C1 C5 59.78(13) y
O1 C1 C2 112.39(17) y
C5 C1 C2 109.57(17) y
O1 C1 H1 117.3 ?
C5 C1 H1 124.6 ?
C2 C1 H1 119.1 ?
C6 O2 H20 112.2(19) ?
N1 C2 C1 110.06(16) y
N1 C2 C3 112.20(15) y
C1 C2 C3 103.44(16) y
N1 C2 H2 105.8 ?
C1 C2 H2 113.1 ?
C3 C2 H2 112.4 ?
C2 C3 C4 107.07(15) y
C2 C3 H32 110.6 ?
C4 C3 H32 107.4 ?
C2 C3 H31 109 ?
C4 C3 H31 113 ?
H32 C3 H31 109.8 ?
C7 O4 C8 121.52(14) ?
C5 C4 C6 111.69(18) y
C5 C4 C3 103.12(15) y
C6 C4 C3 114.72(16) y
C5 C4 H4 111.5 ?
C6 C4 H4 105.7 ?
C3 C4 H4 110.2 ?
O1 C5 C1 59.64(13) y
O1 C5 C4 112.69(18) y
C1 C5 C4 110.20(17) y
O1 C5 H5 116.3 ?
C1 C5 H5 120.7 ?
C4 C5 H5 121.8 ?
O2 C6 C4 109.26(16) y
O2 C6 H62 107.8 ?
C4 C6 H62 110 ?
O2 C6 H61 110.2 ?
C4 C6 H61 110.7 ?
H62 C6 H61 108.9 ?
O3 C7 N1 124.62(17) ?
O3 C7 O4 125.85(17) ?
N1 C7 O4 109.51(15) ?
O4 C8 C9 110.50(16) ?
O4 C8 C11 102.34(16) ?
C9 C8 C11 110.7(2) ?
O4 C8 C10 110.46(17) ?
C9 C8 C10 111.6(2) ?
C11 C8 C10 110.9(2) ?
C8 C9 H93 109.5 ?
C8 C9 H92 109.5 ?
H93 C9 H92 109.5 ?
C8 C9 H91 109.5 ?
H93 C9 H91 109.5 ?
H92 C9 H91 109.5 ?
C8 C10 H103 109.5 ?
C8 C10 H102 109.5 ?
H103 C10 H102 109.5 ?
C8 C10 H101 109.5 ?
H103 C10 H101 109.5 ?
H102 C10 H101 109.5 ?
C8 C11 H113 109.5 ?
C8 C11 H112 109.5 ?
H113 C11 H112 109.5 ?
C8 C11 H111 109.5 ?
H113 C11 H111 109.5 ?
H112 C11 H111 109.5 ?

loop_
_geom_bond_atom_site_label_1
_geom_bond_atom_site_label_2
_geom_bond_distance
_geom_bond_publ_flag
N1 C7 1.338(2) y
N1 C2 1.450(2) y
N1 H10 0.85(2) ?
O1 C1 1.443(2) y
O1 C5 1.445(2) y
C1 C5 1.456(3) y
C1 C2 1.498(3) y
C1 H1 0.9468 ?
O2 C6 1.415(2) y
O2 H20 0.83(3) ?
C2 C3 1.534(3) y
C2 H2 1.0157 ?
O3 C7 1.215(2) ?
C3 C4 1.542(3) y
C3 H32 0.9875 ?
C3 H31 1.0154 ?
O4 C7 1.342(2) ?
O4 C8 1.467(2) ?
C4 C5 1.493(3) y
C4 C6 1.520(3) y
C4 H4 1.0083 ?
C5 H5 0.9725 ?
C6 H62 1.0853 ?
C6 H61 1.0123 ?
C8 C9 1.494(3) ?
C8 C11 1.502(3) ?
C8 C10 1.507(3) ?
C9 H93 0.98 ?
C9 H92 0.98 ?
C9 H91 0.98 ?
C10 H103 0.98 ?
C10 H102 0.98 ?
C10 H101 0.98 ?
C11 H113 0.98 ?
C11 H112 0.98 ?
C11 H111 0.98 ?

loop_
_geom_hbond_atom_site_label_D
_geom_hbond_atom_site_label_H
_geom_hbond_atom_site_label_A
_geom_hbond_site_symmetry_A
_geom_hbond_distance_DH
_geom_hbond_distance_HA
_geom_hbond_distance_DA
_geom_hbond_angle_DHA
_geom_hbond_publ_flag
N1 H10 O2 . 0.85(2) 2.10(2) 2.805(2) 141(2) y
O2 H20 O3 2_674 0.83(3) 1.90(3) 2.7050(18) 166(3) y

loop_
_geom_torsion_atom_site_label_1
_geom_torsion_atom_site_label_2
_geom_torsion_atom_site_label_3
_geom_torsion_atom_site_label_4
_geom_torsion
C5 O1 C1 C2 -100.33(19)
C7 N1 C2 C1 114.1(2)
C7 N1 C2 C3 -131.33(18)
O1 C1 C2 N1 169.07(15)
C5 C1 C2 N1 104.62(18)
O1 C1 C2 C3 49.02(19)
C5 C1 C2 C3 -15.44(19)
N1 C2 C3 C4 -93.73(18)
C1 C2 C3 C4 24.85(18)
C2 C3 C4 C5 -24.80(18)
C2 C3 C4 C6 96.9(2)
C1 O1 C5 C4 100.89(19)
C2 C1 C5 O1 105.11(17)
O1 C1 C5 C4 -105.11(19)
C2 C1 C5 C4 0.0(2)
C6 C4 C5 O1 -172.90(17)
C3 C4 C5 O1 -49.2(2)
C6 C4 C5 C1 -108.36(18)
C3 C4 C5 C1 15.3(2)
C5 C4 C6 O2 58.3(2)
C3 C4 C6 O2 -58.5(2)
C2 N1 C7 O3 2.1(3)
C2 N1 C7 O4 -179.40(17)
C8 O4 C7 O3 -4.6(3)
C8 O4 C7 N1 176.95(16)
C7 O4 C8 C9 -59.4(2)
C7 O4 C8 C11 -177.3(2)
C7 O4 C8 C10 64.6(3)

loop_
_cod_related_entry_id
_cod_related_entry_database
_cod_related_entry_code
1 ChemSpider 9141493
